data_7236316
loop_
_publ_author_name
'Kumar, Dheeraj'
'He, Chunlin'
'Mitchell, Lauren A.'
'Parrish, Damon A.'
'Shreeve, Jean'ne M.'

_publ_section_title
;
 Connecting energetic nitropyrazole and aminotetrazole moieties with
 N,N&#x2032;-ethylene bridges: A promising approach for fine tuning
 energetic properties
;
_journal_issue 23
_journal_name_full 'Journal of Materials Chemistry A'
_journal_page_first 9220
_journal_paper_doi 10.1039/C6TA02387H
_journal_volume 4
_journal_year 2016
_chemical_formula_moiety 'C6 H7 N9 O4, H2 O'
_chemical_formula_sum 'C6 H9 N9 O5'
_chemical_formula_weight 287.22
_space_group_crystal_system monoclinic
_space_group_IT_number 14
_space_group_name_Hall '-P 2ybc'
_space_group_name_H-M_alt 'P 1 21/c 1'
_atom_sites_solution_hydrogens mixed
_audit_creation_method SHELXL-2014/7
_audit_update_record
;
2016-02-18 deposited with the CCDC.
2016-05-20 downloaded from the CCDC.
;
_cell_angle_alpha 90
_cell_angle_beta 109.8200(10)
_cell_angle_gamma 90
_cell_formula_units_Z 4
_cell_length_a 13.6239(4)
_cell_length_b 8.6674(3)
_cell_length_c 10.3971(3)
_cell_measurement_reflns_used 3244
_cell_measurement_temperature 296(2)
_cell_measurement_theta_max 25.41
_cell_measurement_theta_min 2.84
_cell_volume 1155.00(6)
_computing_cell_refinement 'Bruker APEX2 v2014.11-0 (Bruker, 2009)'
_computing_data_collection 'Bruker APEX2 v2014.11-0 (Bruker, 2009)'
_computing_data_reduction
;
Bruker SAINT v7.68A (Bruker, 2009), Bruker XPREP v2014/2 (Bruker, 2008)
;
_computing_molecular_graphics 'Bruker SHELXTL v2014/7 (Bruker, 2008)'
_computing_publication_material 'Bruker SHELXTL v2014/7 (Bruker, 2008)'
_computing_structure_refinement 'SHELXL-2014/7 (Sheldrick, 2014) within WINGX (Farrugia, 2012)'
_computing_structure_solution 'Bruker SHELXTL v2014/7 (Bruker, 2008)'
_diffrn_ambient_temperature 296(2)
_diffrn_measured_fraction_theta_full 0.998
_diffrn_measured_fraction_theta_max 0.994
_diffrn_measurement_device_type 'Bruker SMART APEX II CCD'
_diffrn_measurement_method '\w scans'
_diffrn_radiation_monochromator graphite
_diffrn_radiation_source 'fine focus sealed tube'
_diffrn_radiation_type MoK\a
_diffrn_radiation_wavelength 0.71073
_diffrn_reflns_av_R_equivalents 0.0254
_diffrn_reflns_av_unetI/netI 0.0215
_diffrn_reflns_Laue_measured_fraction_full 0.998
_diffrn_reflns_Laue_measured_fraction_max 0.994
_diffrn_reflns_limit_h_max 17
_diffrn_reflns_limit_h_min -17
_diffrn_reflns_limit_k_max 10
_diffrn_reflns_limit_k_min -10
_diffrn_reflns_limit_l_max 13
_diffrn_reflns_limit_l_min -11
_diffrn_reflns_number 10873
_diffrn_reflns_point_group_measured_fraction_full 0.998
_diffrn_reflns_point_group_measured_fraction_max 0.994
_diffrn_reflns_theta_full 25.242
_diffrn_reflns_theta_max 26.541
_diffrn_reflns_theta_min 2.837
_exptl_absorpt_coefficient_mu 0.143
_exptl_absorpt_correction_T_max 0.7454
_exptl_absorpt_correction_T_min 0.6937
_exptl_absorpt_correction_type multi-scan
_exptl_absorpt_process_details 'SADABS v2008/1 (Bruker, 2008)'
_exptl_crystal_colour colourless
_exptl_crystal_density_diffrn 1.652
_exptl_crystal_description plate
_exptl_crystal_F_000 592
_exptl_crystal_size_max 0.311
_exptl_crystal_size_mid 0.260
_exptl_crystal_size_min 0.024
_refine_diff_density_max 0.213
_refine_diff_density_min -0.220
_refine_diff_density_rms 0.048
_refine_ls_extinction_method none
_refine_ls_goodness_of_fit_ref 0.972
_refine_ls_hydrogen_treatment mixed
_refine_ls_matrix_type full
_refine_ls_number_parameters 190
_refine_ls_number_reflns 2372
_refine_ls_number_restraints 3
_refine_ls_restrained_S_all 0.972
_refine_ls_R_factor_all 0.0501
_refine_ls_R_factor_gt 0.0363
_refine_ls_shift/su_max 0.000
_refine_ls_shift/su_mean 0.000
_refine_ls_structure_factor_coef Fsqd
_refine_ls_weighting_details 'w=1/[\s^2^(Fo^2^)+(0.0690P)^2^+0.2983P] where P=(Fo^2^+2Fc^2^)/3'
_refine_ls_weighting_scheme calc
_refine_ls_wR_factor_gt 0.1040
_refine_ls_wR_factor_ref 0.1149
_reflns_Friedel_coverage 0.000
_reflns_number_gt 1859
_reflns_number_total 2372
_reflns_threshold_expression 'I > 2\s(I)'
_cod_data_source_file c6ta02387h2.cif
_cod_data_source_block shrv341
_cod_original_sg_symbol_H-M 'P 21/c'
_cod_database_code 7236316
_shelx_shelxl_version_number 2014/7
_shelx_space_group_comment
;
The symmetry employed for this shelxl refinement is uniquely defined
by the following loop, which should always be used as a source of
symmetry information in preference to the above space-group names.
They are only intended as comments.
;
_shelx_estimated_absorpt_t_min 0.957
_shelx_estimated_absorpt_t_max 0.997

loop_
_space_group_symop_operation_xyz
'x, y, z'
'-x, y+1/2, -z+1/2'
'-x, -y, -z'
'x, -y-1/2, z-1/2'

loop_
_atom_site_label
_atom_site_type_symbol
_atom_site_fract_x
_atom_site_fract_y
_atom_site_fract_z
_atom_site_U_iso_or_equiv
_atom_site_adp_type
_atom_site_occupancy
_atom_site_site_symmetry_order
_atom_site_calc_flag
_atom_site_refinement_flags_posn
_atom_site_refinement_flags_adp
O1 O 0.41048(11) 0.78271(13) 0.34451(15) 0.0582(4) Uani 1 1 d . .
O2 O 0.40942(13) 0.64425(16) 0.17077(15) 0.0631(4) Uani 1 1 d . .
N3 N 0.40115(11) 0.65886(15) 0.28432(16) 0.0423(4) Uani 1 1 d . .
C4 C 0.38179(12) 0.52490(17) 0.35091(16) 0.0335(4) Uani 1 1 d . .
C5 C 0.36379(12) 0.51630(18) 0.47477(18) 0.0381(4) Uani 1 1 d . .
H5 H 0.3592 0.6010 0.5273 0.046 Uiso 1 1 calc R U
N6 N 0.35408(11) 0.37097(15) 0.50741(14) 0.0394(3) Uani 1 1 d . .
N7 N 0.36771(10) 0.28747(14) 0.40272(13) 0.0339(3) Uani 1 1 d . .
C8 C 0.38387(12) 0.37580(17) 0.30771(16) 0.0352(4) Uani 1 1 d . .
H8 H 0.3944 0.3433 0.2281 0.042 Uiso 1 1 calc R U
C9 C 0.35965(14) 0.11969(18) 0.40270(17) 0.0413(4) Uani 1 1 d . .
H9A H 0.3970 0.0815 0.4939 0.050 Uiso 1 1 calc R U
H9B H 0.3930 0.0774 0.3415 0.050 Uiso 1 1 calc R U
C10 C 0.24794(15) 0.06306(19) 0.35871(17) 0.0437(4) Uani 1 1 d . .
H10A H 0.2477 -0.0460 0.3797 0.052 Uiso 1 1 calc R U
H10B H 0.2114 0.1174 0.4104 0.052 Uiso 1 1 calc R U
N11 N 0.19270(11) 0.08627(15) 0.21302(15) 0.0383(3) Uani 1 1 d . .
N12 N 0.16445(12) 0.22874(16) 0.15881(18) 0.0486(4) Uani 1 1 d . .
N13 N 0.11645(12) 0.21213(16) 0.03078(18) 0.0513(4) Uani 1 1 d . .
N14 N 0.11240(11) 0.05885(16) 0.00110(16) 0.0402(3) Uani 1 1 d . .
H14 H 0.0823(15) 0.024(2) -0.094(2) 0.048 Uiso 1 1 d . U
C15 C 0.15928(12) -0.02214(18) 0.11500(17) 0.0343(4) Uani 1 1 d . .
N16 N 0.17454(12) -0.17106(16) 0.14910(15) 0.0431(4) Uani 1 1 d . .
N17 N 0.13905(11) -0.27129(15) 0.04532(15) 0.0407(3) Uani 1 1 d . .
O18 O 0.10473(12) -0.22844(15) -0.07526(13) 0.0588(4) Uani 1 1 d . .
O19 O 0.14357(13) -0.40897(14) 0.07619(15) 0.0614(4) Uani 1 1 d . .
O1S O 0.98778(12) 0.51374(18) 0.76275(14) 0.0588(4) Uani 1 1 d D .
H1S H 1.0163(18) 0.582(2) 0.817(2) 0.088 Uiso 1 1 d D U
H2S H 0.9563(19) 0.484(3) 0.812(2) 0.088 Uiso 1 1 d D U

loop_
_atom_site_aniso_label
_atom_site_aniso_U_11
_atom_site_aniso_U_22
_atom_site_aniso_U_33
_atom_site_aniso_U_23
_atom_site_aniso_U_13
_atom_site_aniso_U_12
O1 0.0736(9) 0.0238(6) 0.0741(9) -0.0047(6) 0.0209(7) -0.0041(6)
O2 0.0979(12) 0.0440(8) 0.0568(9) 0.0077(6) 0.0383(8) -0.0071(7)
N3 0.0460(8) 0.0268(7) 0.0521(9) 0.0024(6) 0.0139(7) -0.0010(6)
C4 0.0361(8) 0.0249(8) 0.0379(8) -0.0009(6) 0.0102(7) -0.0011(6)
C5 0.0423(9) 0.0286(8) 0.0447(9) -0.0110(7) 0.0163(7) -0.0033(6)
N6 0.0520(8) 0.0333(7) 0.0357(7) -0.0079(6) 0.0187(6) -0.0061(6)
N7 0.0456(8) 0.0245(7) 0.0309(7) -0.0039(5) 0.0123(6) -0.0029(5)
C8 0.0454(9) 0.0293(8) 0.0315(8) -0.0013(6) 0.0137(7) -0.0015(6)
C9 0.0630(11) 0.0234(8) 0.0360(9) -0.0009(6) 0.0150(8) -0.0016(7)
C10 0.0699(12) 0.0293(8) 0.0398(9) -0.0070(7) 0.0290(9) -0.0135(8)
N11 0.0473(8) 0.0249(6) 0.0466(8) -0.0056(6) 0.0210(6) -0.0064(5)
N12 0.0527(9) 0.0269(7) 0.0665(11) -0.0014(7) 0.0208(8) -0.0016(6)
N13 0.0479(9) 0.0309(8) 0.0700(11) 0.0052(7) 0.0133(8) 0.0009(6)
N14 0.0375(7) 0.0328(7) 0.0481(9) 0.0021(6) 0.0119(6) -0.0031(6)
C15 0.0354(8) 0.0291(8) 0.0420(9) -0.0037(6) 0.0178(7) -0.0045(6)
N16 0.0630(9) 0.0276(7) 0.0376(8) -0.0060(6) 0.0156(7) -0.0029(6)
N17 0.0524(9) 0.0299(7) 0.0412(8) -0.0051(6) 0.0179(7) -0.0029(6)
O18 0.0897(11) 0.0414(7) 0.0379(7) -0.0042(6) 0.0118(7) -0.0064(7)
O19 0.1002(12) 0.0267(7) 0.0585(8) -0.0044(6) 0.0283(8) -0.0033(6)
O1S 0.0657(9) 0.0618(9) 0.0440(8) -0.0125(7) 0.0123(7) -0.0047(7)

loop_
_atom_type_symbol
_atom_type_description
_atom_type_scat_dispersion_real
_atom_type_scat_dispersion_imag
_atom_type_scat_source
C C 0.0033 0.0016 'International Tables Vol C Tables 4.2.6.8 and 6.1.1.4'
H H 0.0000 0.0000 'International Tables Vol C Tables 4.2.6.8 and 6.1.1.4'
N N 0.0061 0.0033 'International Tables Vol C Tables 4.2.6.8 and 6.1.1.4'
O O 0.0106 0.0060 'International Tables Vol C Tables 4.2.6.8 and 6.1.1.4'

loop_
_geom_angle_atom_site_label_1
_geom_angle_atom_site_label_2
_geom_angle_atom_site_label_3
_geom_angle
O1 N3 O2 123.51(15)
O1 N3 C4 118.06(15)
O2 N3 C4 118.42(14)
C8 C4 C5 106.39(13)
C8 C4 N3 125.61(15)
C5 C4 N3 127.89(14)
N6 C5 C4 110.64(13)
N6 C5 H5 124.7
C4 C5 H5 124.7
C5 N6 N7 104.29(13)
C8 N7 N6 112.83(13)
C8 N7 C9 127.39(14)
N6 N7 C9 119.74(13)
N7 C8 C4 105.84(14)
N7 C8 H8 127.1
C4 C8 H8 127.1
N7 C9 C10 113.02(14)
N7 C9 H9A 109.0
C10 C9 H9A 109.0
N7 C9 H9B 109.0
C10 C9 H9B 109.0
H9A C9 H9B 107.8
N11 C10 C9 112.37(13)
N11 C10 H10A 109.1
C9 C10 H10A 109.1
N11 C10 H10B 109.1
C9 C10 H10B 109.1
H10A C10 H10B 107.9
C15 N11 N12 110.17(14)
C15 N11 C10 127.76(14)
N12 N11 C10 122.03(13)
N13 N12 N11 107.65(13)
N12 N13 N14 108.27(14)
C15 N14 N13 109.94(15)
C15 N14 H14 129.8(11)
N13 N14 H14 120.2(11)
N16 C15 N14 136.59(15)
N16 C15 N11 119.40(15)
N14 C15 N11 103.95(14)
C15 N16 N17 115.53(14)
O19 N17 O18 121.55(14)
O19 N17 N16 116.44(15)
O18 N17 N16 122.00(14)
H1S O1S H2S 91.0(13)

loop_
_geom_bond_atom_site_label_1
_geom_bond_atom_site_label_2
_geom_bond_distance
O1 N3 1.2272(18)
O2 N3 1.230(2)
N3 C4 1.422(2)
C4 C8 1.372(2)
C4 C5 1.392(2)
C5 N6 1.323(2)
C5 H5 0.9300
N6 N7 1.3712(18)
N7 C8 1.326(2)
N7 C9 1.4584(19)
C8 H8 0.9300
C9 C10 1.515(3)
C9 H9A 0.9700
C9 H9B 0.9700
C10 N11 1.459(2)
C10 H10A 0.9700
C10 H10B 0.9700
N11 C15 1.347(2)
N11 N12 1.358(2)
N12 N13 1.277(2)
N13 N14 1.361(2)
N14 C15 1.338(2)
N14 H14 0.98(2)
C15 N16 1.336(2)
N16 N17 1.3413(19)
N17 O19 1.2318(18)
N17 O18 1.2372(19)
O1S H1S 0.823(10)
O1S H2S 0.817(10)

loop_
_geom_hbond_atom_site_label_D
_geom_hbond_atom_site_label_H
_geom_hbond_atom_site_label_A
_geom_hbond_distance_DH
_geom_hbond_distance_HA
_geom_hbond_distance_DA
_geom_hbond_angle_DHA
_geom_hbond_site_symmetry_A
C9 H9B O1 0.97 2.56 3.108(2) 115.5 1_545
C10 H10B N13 0.97 2.55 3.519(2) 173.4 4_566
N14 H14 O1S 0.98(2) 1.69(2) 2.646(2) 163.0(17) 2_645
O1S H1S O18 0.823(10) 2.115(10) 2.9239(19) 167(2) 1_666
O1S H2S O19 0.817(10) 2.165(10) 2.977(2) 173(3) 3_656

loop_
_geom_torsion_atom_site_label_1
_geom_torsion_atom_site_label_2
_geom_torsion_atom_site_label_3
_geom_torsion_atom_site_label_4
_geom_torsion
O1 N3 C4 C8 -170.29(16)
O2 N3 C4 C8 8.5(2)
O1 N3 C4 C5 5.3(2)
O2 N3 C4 C5 -175.89(16)
C8 C4 C5 N6 -0.56(19)
N3 C4 C5 N6 -176.85(15)
C4 C5 N6 N7 0.80(18)
C5 N6 N7 C8 -0.80(18)
C5 N6 N7 C9 -178.55(14)
N6 N7 C8 C4 0.46(18)
C9 N7 C8 C4 178.01(15)
C5 C4 C8 N7 0.05(18)
N3 C4 C8 N7 176.45(14)
C8 N7 C9 C10 -100.11(19)
N6 N7 C9 C10 77.29(18)
N7 C9 C10 N11 71.23(18)
C9 C10 N11 C15 111.57(18)
C9 C10 N11 N12 -70.9(2)
C15 N11 N12 N13 -1.05(19)
C10 N11 N12 N13 -179.00(15)
N11 N12 N13 N14 0.5(2)
N12 N13 N14 C15 0.2(2)
N13 N14 C15 N16 176.14(18)
N13 N14 C15 N11 -0.83(18)
N12 N11 C15 N16 -176.47(14)
C10 N11 C15 N16 1.3(3)
N12 N11 C15 N14 1.14(17)
C10 N11 C15 N14 178.93(15)
N14 C15 N16 N17 3.5(3)
N11 C15 N16 N17 -179.88(14)
C15 N16 N17 O19 -173.43(15)
C15 N16 N17 O18 7.4(2)
